data_7128626
loop_
_publ_author_name
'Romero-Nieto, Carlos'
'de C\'ozar, A'
'Regulska, Elzbieta'
'Mullenix, John B.'
'Rominger, Frank'
'Hindenberg, Philip'

_publ_section_title
;
 Controlling the molecular arrangement of racemates through weak
 interactions: the synergy between \p-interactions and halogen bonds.
;
_journal_issue 60
_journal_name_full 'Chemical communications (Cambridge, England)'
_journal_page_first 7366
_journal_page_last 7369
_journal_paper_doi 10.1039/d1cc01700d
_journal_volume 57
_journal_year 2021
_chemical_formula_sum 'C30 H14 F6 I3 N O P'
_chemical_formula_weight 930.09
_chemical_name_common 'co-crystal 2'
_space_group_crystal_system triclinic
_space_group_IT_number 2
_space_group_name_Hall '-P 1'
_space_group_name_H-M_alt 'P -1'
_atom_sites_solution_hydrogens geom
_audit_creation_method SHELXL-2017/1
_audit_update_record
;
2020-08-17 deposited with the CCDC.	2021-07-07 downloaded from the CCDC.
;
_cell_angle_alpha 99.4474(9)
_cell_angle_beta 97.4134(10)
_cell_angle_gamma 105.2813(9)
_cell_formula_units_Z 2
_cell_length_a 8.9001(6)
_cell_length_b 13.1997(9)
_cell_length_c 13.3554(9)
_cell_measurement_reflns_used 9909
_cell_measurement_temperature 200(2)
_cell_measurement_theta_max 30.66
_cell_measurement_theta_min 2.41
_cell_volume 1468.30(17)
_computing_cell_refinement 'Bruker SAINT'
_computing_data_collection 'Bruker APEX2'
_computing_data_reduction 'Bruker SAINT'
_computing_molecular_graphics 'Bruker SHELXTL'
_computing_publication_material 'Bruker SHELXTL'
_computing_structure_refinement 'SHELXL-2017/1 (Sheldrick, 2017)'
_computing_structure_solution 'SHELXT-2014 (Sheldrick 2014)'
_diffrn_ambient_temperature 200(2)
_diffrn_measured_fraction_theta_full 1.000
_diffrn_measured_fraction_theta_max 0.930
_diffrn_measurement_device_type 'Bruker APEX-II Quazar area detector'
_diffrn_measurement_method '\f and \w scans'
_diffrn_radiation_type MoK\a
_diffrn_radiation_wavelength 0.71073
_diffrn_reflns_av_R_equivalents 0.0238
_diffrn_reflns_av_unetI/netI 0.0229
_diffrn_reflns_Laue_measured_fraction_full 1.000
_diffrn_reflns_Laue_measured_fraction_max 0.930
_diffrn_reflns_limit_h_max 12
_diffrn_reflns_limit_h_min -12
_diffrn_reflns_limit_k_max 19
_diffrn_reflns_limit_k_min -18
_diffrn_reflns_limit_l_max 19
_diffrn_reflns_limit_l_min -19
_diffrn_reflns_number 32986
_diffrn_reflns_point_group_measured_fraction_full 1.000
_diffrn_reflns_point_group_measured_fraction_max 0.930
_diffrn_reflns_theta_full 25.242
_diffrn_reflns_theta_max 31.262
_diffrn_reflns_theta_min 1.572
_diffrn_source 'ImuS microsource'
_exptl_absorpt_coefficient_mu 3.312
_exptl_absorpt_correction_T_max 0.7679
_exptl_absorpt_correction_T_min 0.6974
_exptl_absorpt_correction_type multi-scan
_exptl_absorpt_process_details
;
Sheldrick, G. M. (2008). <i>SADABS</i>. University of G\"ottingen, Germany.
;
_exptl_crystal_colour colourless
_exptl_crystal_density_diffrn 2.104
_exptl_crystal_description plank
_exptl_crystal_F_000 874
_exptl_crystal_size_max 0.192
_exptl_crystal_size_mid 0.142
_exptl_crystal_size_min 0.102
_refine_diff_density_max 0.880
_refine_diff_density_min -0.868
_refine_diff_density_rms 0.083
_refine_ls_extinction_method none
_refine_ls_goodness_of_fit_ref 1.017
_refine_ls_hydrogen_treatment constr
_refine_ls_matrix_type full
_refine_ls_number_parameters 379
_refine_ls_number_reflns 8898
_refine_ls_number_restraints 0
_refine_ls_restrained_S_all 1.017
_refine_ls_R_factor_all 0.0314
_refine_ls_R_factor_gt 0.0231
_refine_ls_shift/su_max 0.002
_refine_ls_shift/su_mean 0.000
_refine_ls_structure_factor_coef Fsqd
_refine_ls_weighting_details 'w=1/[\s^2^(Fo^2^)+(0.0201P)^2^+0.8504P] where P=(Fo^2^+2Fc^2^)/3'
_refine_ls_weighting_scheme calc
_refine_ls_wR_factor_gt 0.0482
_refine_ls_wR_factor_ref 0.0514
_reflns_Friedel_coverage 0.000
_reflns_number_gt 7480
_reflns_number_total 8898
_reflns_threshold_expression 'I > 2\s(I)'
_cod_data_source_file d1cc01700d3.cif
_cod_data_source_block crn35
_cod_depositor_comments 'Adding full bibliography for 7128626--7128628.cif.'
_cod_database_code 7128626
_shelx_shelxl_version_number 2017/1
_shelx_space_group_comment
; 
The symmetry employed for this shelxl refinement is uniquely defined 
by the following loop, which should always be used as a source of 
symmetry information in preference to the above space-group names. 
They are only intended as comments. 
;
_shelx_estimated_absorpt_t_min 0.569
_shelx_estimated_absorpt_t_max 0.729

loop_
_space_group_symop_operation_xyz
'x, y, z'
'-x, -y, -z'

loop_
_atom_site_label
_atom_site_type_symbol
_atom_site_fract_x
_atom_site_fract_y
_atom_site_fract_z
_atom_site_U_iso_or_equiv
_atom_site_adp_type
_atom_site_occupancy
_atom_site_site_symmetry_order
_atom_site_calc_flag
_atom_site_refinement_flags_posn
_atom_site_refinement_flags_adp
_atom_site_refinement_flags_occupancy
_atom_site_disorder_assembly
_atom_site_disorder_group
P1 P 0.69213(7) 0.49414(4) 0.72366(4) 0.02702(11) Uani 1 1 d . . . . .
O1 O 0.6520(2) 0.58987(14) 0.77580(13) 0.0421(4) Uani 1 1 d . . . . .
C11 C 0.5375(2) 0.37074(18) 0.70139(17) 0.0304(4) Uani 1 1 d . . . . .
C12 C 0.4868(3) 0.3390(2) 0.7880(2) 0.0456(6) Uani 1 1 d . . . . .
H12 H 0.539951 0.379850 0.854495 0.055 Uiso 1 1 calc R U . . .
C13 C 0.3586(3) 0.2478(3) 0.7799(2) 0.0544(8) Uani 1 1 d . . . . .
H13 H 0.324721 0.227648 0.840267 0.065 Uiso 1 1 calc R U . . .
C14 C 0.2833(3) 0.1886(2) 0.6854(2) 0.0456(6) Uani 1 1 d . . . . .
H14 H 0.196879 0.126560 0.680334 0.055 Uiso 1 1 calc R U . . .
C15 C 0.3308(2) 0.21709(18) 0.59358(19) 0.0323(5) Uani 1 1 d . . . . .
C16 C 0.2507(3) 0.15338(18) 0.4961(2) 0.0360(5) Uani 1 1 d . . . . .
H16 H 0.164540 0.091464 0.491838 0.043 Uiso 1 1 calc R U . . .
C17 C 0.2964(3) 0.18018(19) 0.4088(2) 0.0398(6) Uani 1 1 d . . . . .
H17 H 0.242023 0.137037 0.343492 0.048 Uiso 1 1 calc R U . . .
C18 C 0.4239(3) 0.27159(18) 0.41440(18) 0.0336(5) Uani 1 1 d . . . . .
H18 H 0.453315 0.288928 0.352015 0.040 Uiso 1 1 calc R U . . .
C19 C 0.5080(2) 0.33720(15) 0.50702(16) 0.0238(4) Uani 1 1 d . . . . .
C20 C 0.4614(2) 0.31017(16) 0.60085(17) 0.0254(4) Uani 1 1 d . . . . .
C21 C 0.7327(2) 0.50285(15) 0.59692(16) 0.0240(4) Uani 1 1 d . . . . .
C22 C 0.6423(2) 0.43108(15) 0.50642(16) 0.0227(4) Uani 1 1 d . . . . .
C23 C 0.6887(3) 0.45441(18) 0.41370(17) 0.0305(4) Uani 1 1 d . . . . .
H23 H 0.632846 0.409161 0.349615 0.037 Uiso 1 1 calc R U . . .
C24 C 0.8146(3) 0.54229(19) 0.41521(18) 0.0337(5) Uani 1 1 d . . . . .
H24 H 0.841932 0.555120 0.351029 0.040 Uiso 1 1 calc R U . . .
N25 N 0.9004(2) 0.61049(15) 0.50111(16) 0.0347(4) Uani 1 1 d . . . . .
C26 C 0.8581(3) 0.58938(17) 0.58915(18) 0.0318(5) Uani 1 1 d . . . . .
H26 H 0.917474 0.636585 0.651440 0.038 Uiso 1 1 calc R U . . .
C31 C 0.8662(3) 0.47718(17) 0.79526(16) 0.0283(4) Uani 1 1 d . . . . .
C32 C 0.9790(3) 0.5681(2) 0.8563(2) 0.0451(6) Uani 1 1 d . . . . .
H32 H 0.958905 0.635889 0.862588 0.054 Uiso 1 1 calc R U . . .
C33 C 1.1193(4) 0.5608(3) 0.9076(2) 0.0604(8) Uani 1 1 d . . . . .
H33 H 1.195388 0.623216 0.948982 0.073 Uiso 1 1 calc R U . . .
C34 C 1.1486(3) 0.4624(3) 0.8986(2) 0.0575(8) Uani 1 1 d . . . . .
H34 H 1.245591 0.457334 0.933280 0.069 Uiso 1 1 calc R U . . .
C35 C 1.0372(3) 0.3711(2) 0.8392(2) 0.0484(6) Uani 1 1 d . . . . .
H35 H 1.057342 0.303378 0.834026 0.058 Uiso 1 1 calc R U . . .
C36 C 0.8967(3) 0.37832(19) 0.78753(18) 0.0351(5) Uani 1 1 d . . . . .
H36 H 0.820635 0.315607 0.746609 0.042 Uiso 1 1 calc R U . . .
I1 I 1.11919(2) 0.88081(2) 0.78413(2) 0.04393(5) Uani 1 1 d . . . . .
C41 C 1.0473(2) 0.95093(18) 0.91296(17) 0.0314(5) Uani 1 1 d . . . . .
C42 C 1.0201(3) 1.04956(19) 0.91820(18) 0.0343(5) Uani 1 1 d . . . . .
C43 C 0.9736(3) 1.09830(18) 1.00390(18) 0.0337(5) Uani 1 1 d . . . . .
F42 F 1.0361(2) 1.10020(12) 0.83921(12) 0.0510(4) Uani 1 1 d . . . . .
F43 F 0.9476(2) 1.19349(12) 1.00421(12) 0.0511(4) Uani 1 1 d . . . . .
I2 I 0.58364(2) 0.76512(2) 0.89173(2) 0.03708(4) Uani 1 1 d . . . . .
C44 C 0.5346(3) 0.90521(18) 0.95791(17) 0.0323(5) Uani 1 1 d . . . . .
C45 C 0.5876(3) 0.99951(19) 0.92340(17) 0.0330(5) Uani 1 1 d . . . . .
C46 C 0.5543(3) 1.09195(18) 0.96425(18) 0.0333(5) Uani 1 1 d . . . . .
F45 F 0.67467(17) 1.00183(12) 0.84812(11) 0.0429(3) Uani 1 1 d . . . . .
F46 F 0.61050(18) 1.18083(12) 0.92764(12) 0.0466(4) Uani 1 1 d . . . . .
I3 I 0.83868(2) 1.20984(2) 0.49915(2) 0.02557(4) Uani 1 1 d . . . . .
C47 C 0.6364(2) 1.08404(15) 0.49929(16) 0.0237(4) Uani 1 1 d . . . . .
C48 C 0.5938(3) 1.06029(17) 0.59065(17) 0.0307(5) Uani 1 1 d . . . . .
C49 C 0.4606(3) 0.97818(18) 0.59068(16) 0.0302(4) Uani 1 1 d . . . . .
F48 F 0.68248(19) 1.11741(14) 0.68113(11) 0.0602(5) Uani 1 1 d . . . . .
F49 F 0.4265(2) 0.95845(14) 0.68180(11) 0.0633(5) Uani 1 1 d . . . . .

loop_
_atom_site_aniso_label
_atom_site_aniso_U_11
_atom_site_aniso_U_22
_atom_site_aniso_U_33
_atom_site_aniso_U_23
_atom_site_aniso_U_13
_atom_site_aniso_U_12
P1 0.0303(3) 0.0238(3) 0.0279(3) 0.0042(2) 0.0076(2) 0.0090(2)
O1 0.0562(11) 0.0370(9) 0.0398(9) 0.0033(7) 0.0146(8) 0.0248(8)
C11 0.0254(10) 0.0342(11) 0.0352(11) 0.0132(9) 0.0103(9) 0.0088(9)
C12 0.0369(13) 0.0610(17) 0.0382(13) 0.0192(12) 0.0109(11) 0.0053(12)
C13 0.0377(14) 0.077(2) 0.0549(17) 0.0391(16) 0.0201(13) 0.0059(14)
C14 0.0268(11) 0.0494(15) 0.0659(18) 0.0320(14) 0.0157(11) 0.0044(11)
C15 0.0204(9) 0.0281(11) 0.0527(14) 0.0171(10) 0.0099(9) 0.0077(8)
C16 0.0218(10) 0.0227(10) 0.0612(16) 0.0097(10) 0.0063(10) 0.0025(8)
C17 0.0307(12) 0.0276(11) 0.0521(15) -0.0007(10) -0.0004(10) 0.0023(9)
C18 0.0338(11) 0.0281(11) 0.0350(12) 0.0043(9) 0.0037(9) 0.0052(9)
C19 0.0226(9) 0.0182(9) 0.0324(10) 0.0073(8) 0.0052(8) 0.0078(7)
C20 0.0203(9) 0.0212(9) 0.0382(11) 0.0103(8) 0.0073(8) 0.0082(7)
C21 0.0242(9) 0.0195(9) 0.0293(10) 0.0068(8) 0.0064(8) 0.0063(7)
C22 0.0222(9) 0.0187(9) 0.0301(10) 0.0090(8) 0.0060(7) 0.0081(7)
C23 0.0323(11) 0.0284(11) 0.0292(11) 0.0078(9) 0.0066(9) 0.0048(9)
C24 0.0329(11) 0.0367(12) 0.0353(12) 0.0157(10) 0.0134(9) 0.0080(9)
N25 0.0305(9) 0.0280(9) 0.0453(11) 0.0137(8) 0.0121(8) 0.0019(8)
C26 0.0305(11) 0.0245(10) 0.0358(12) 0.0057(9) 0.0055(9) 0.0009(8)
C31 0.0305(10) 0.0261(10) 0.0262(10) 0.0049(8) 0.0039(8) 0.0054(8)
C32 0.0491(15) 0.0290(12) 0.0477(15) 0.0021(11) -0.0045(12) 0.0051(11)
C33 0.0470(16) 0.0529(18) 0.0615(19) 0.0043(15) -0.0167(14) -0.0020(14)
C34 0.0383(14) 0.074(2) 0.0575(18) 0.0198(16) -0.0053(13) 0.0150(15)
C35 0.0484(15) 0.0489(16) 0.0552(17) 0.0167(13) 0.0070(13) 0.0239(13)
C36 0.0366(12) 0.0290(11) 0.0380(12) 0.0060(9) 0.0050(10) 0.0083(9)
I1 0.04216(9) 0.04721(10) 0.03692(9) -0.00475(7) 0.01641(7) 0.00744(7)
C41 0.0248(10) 0.0316(11) 0.0306(11) -0.0021(9) 0.0091(8) -0.0009(8)
C42 0.0332(11) 0.0328(12) 0.0320(11) 0.0052(9) 0.0111(9) -0.0004(9)
C43 0.0321(11) 0.0264(11) 0.0383(12) 0.0021(9) 0.0095(9) 0.0025(9)
F42 0.0690(10) 0.0461(9) 0.0435(8) 0.0182(7) 0.0277(8) 0.0125(8)
F43 0.0710(11) 0.0349(8) 0.0525(9) 0.0079(7) 0.0215(8) 0.0197(8)
I2 0.03760(8) 0.03317(8) 0.03725(8) -0.00293(6) 0.00298(6) 0.01286(6)
C44 0.0305(11) 0.0322(11) 0.0305(11) -0.0014(9) -0.0003(9) 0.0103(9)
C45 0.0302(11) 0.0389(12) 0.0274(11) 0.0017(9) 0.0032(9) 0.0102(9)
C46 0.0331(11) 0.0303(11) 0.0330(11) 0.0038(9) 0.0027(9) 0.0065(9)
F45 0.0432(8) 0.0500(9) 0.0368(7) 0.0051(6) 0.0146(6) 0.0146(7)
F46 0.0530(9) 0.0374(8) 0.0524(9) 0.0134(7) 0.0162(7) 0.0125(7)
I3 0.02106(6) 0.02114(6) 0.03336(7) 0.00633(5) 0.00918(5) 0.00175(5)
C47 0.0198(9) 0.0185(9) 0.0335(11) 0.0078(8) 0.0093(8) 0.0033(7)
C48 0.0290(10) 0.0273(11) 0.0286(11) 0.0028(8) 0.0054(8) -0.0021(8)
C49 0.0307(11) 0.0302(11) 0.0267(10) 0.0090(9) 0.0101(8) -0.0005(9)
F48 0.0569(10) 0.0628(10) 0.0279(7) 0.0038(7) 0.0015(7) -0.0323(8)
F49 0.0573(10) 0.0757(12) 0.0279(7) 0.0128(7) 0.0092(7) -0.0317(9)

loop_
_atom_type_symbol
_atom_type_description
_atom_type_scat_dispersion_real
_atom_type_scat_dispersion_imag
_atom_type_scat_source
C C 0.0033 0.0016 'International Tables Vol C Tables 4.2.6.8 and 6.1.1.4'
H H 0.0000 0.0000 'International Tables Vol C Tables 4.2.6.8 and 6.1.1.4'
N N 0.0061 0.0033 'International Tables Vol C Tables 4.2.6.8 and 6.1.1.4'
O O 0.0106 0.0060 'International Tables Vol C Tables 4.2.6.8 and 6.1.1.4'
F F 0.0171 0.0103 'International Tables Vol C Tables 4.2.6.8 and 6.1.1.4'
P P 0.1023 0.0942 'International Tables Vol C Tables 4.2.6.8 and 6.1.1.4'
I I -0.4742 1.8119 'International Tables Vol C Tables 4.2.6.8 and 6.1.1.4'

loop_
_geom_angle_atom_site_label_1
_geom_angle_atom_site_label_2
_geom_angle_atom_site_label_3
_geom_angle
_geom_angle_site_symmetry_1
_geom_angle_site_symmetry_3
_geom_angle_publ_flag
O1 P1 C11 114.67(11) . . ?
O1 P1 C21 113.02(10) . . ?
C11 P1 C21 102.97(10) . . ?
O1 P1 C31 111.32(10) . . ?
C11 P1 C31 108.04(10) . . ?
C21 P1 C31 106.16(10) . . ?
C12 C11 C20 120.5(2) . . ?
C12 C11 P1 116.22(19) . . ?
C20 C11 P1 123.14(16) . . ?
C11 C12 C13 121.4(3) . . ?
C11 C12 H12 119.3 . . ?
C13 C12 H12 119.3 . . ?
C14 C13 C12 119.6(2) . . ?
C14 C13 H13 120.2 . . ?
C12 C13 H13 120.2 . . ?
C13 C14 C15 121.5(2) . . ?
C13 C14 H14 119.3 . . ?
C15 C14 H14 119.3 . . ?
C16 C15 C14 120.2(2) . . ?
C16 C15 C20 120.3(2) . . ?
C14 C15 C20 119.5(2) . . ?
C17 C16 C15 120.2(2) . . ?
C17 C16 H16 119.9 . . ?
C15 C16 H16 119.9 . . ?
C16 C17 C18 120.3(2) . . ?
C16 C17 H17 119.9 . . ?
C18 C17 H17 119.9 . . ?
C19 C18 C17 122.6(2) . . ?
C19 C18 H18 118.7 . . ?
C17 C18 H18 118.7 . . ?
C18 C19 C20 118.04(19) . . ?
C18 C19 C22 119.31(19) . . ?
C20 C19 C22 122.65(18) . . ?
C11 C20 C15 117.52(19) . . ?
C11 C20 C19 123.92(18) . . ?
C15 C20 C19 118.6(2) . . ?
C26 C21 C22 119.22(19) . . ?
C26 C21 P1 116.94(16) . . ?
C22 C21 P1 123.79(15) . . ?
C21 C22 C23 115.21(18) . . ?
C21 C22 C19 123.06(18) . . ?
C23 C22 C19 121.73(19) . . ?
C24 C23 C22 120.6(2) . . ?
C24 C23 H23 119.7 . . ?
C22 C23 H23 119.7 . . ?
N25 C24 C23 124.2(2) . . ?
N25 C24 H24 117.9 . . ?
C23 C24 H24 117.9 . . ?
C26 N25 C24 115.87(19) . . ?
N25 C26 C21 124.9(2) . . ?
N25 C26 H26 117.5 . . ?
C21 C26 H26 117.5 . . ?
C36 C31 C32 119.0(2) . . ?
C36 C31 P1 122.63(17) . . ?
C32 C31 P1 118.29(18) . . ?
C33 C32 C31 120.8(3) . . ?
C33 C32 H32 119.6 . . ?
C31 C32 H32 119.6 . . ?
C32 C33 C34 119.7(3) . . ?
C32 C33 H33 120.2 . . ?
C34 C33 H33 120.2 . . ?
C33 C34 C35 120.3(3) . . ?
C33 C34 H34 119.8 . . ?
C35 C34 H34 119.8 . . ?
C36 C35 C34 120.0(3) . . ?
C36 C35 H35 120.0 . . ?
C34 C35 H35 120.0 . . ?
C35 C36 C31 120.2(2) . . ?
C35 C36 H36 119.9 . . ?
C31 C36 H36 119.9 . . ?
C42 C41 C43 118.0(2) . 2_777 ?
C42 C41 I1 120.26(17) . . ?
C43 C41 I1 121.78(17) 2_777 . ?
F42 C42 C41 120.5(2) . . ?
F42 C42 C43 118.2(2) . . ?
C41 C42 C43 121.2(2) . . ?
F43 C43 C41 120.6(2) . 2_777 ?
F43 C43 C42 118.5(2) . . ?
C41 C43 C42 120.8(2) 2_777 . ?
C45 C44 C46 116.9(2) . 2_677 ?
C45 C44 I2 120.73(16) . . ?
C46 C44 I2 122.32(17) 2_677 . ?
F45 C45 C46 118.5(2) . . ?
F45 C45 C44 119.7(2) . . ?
C46 C45 C44 121.8(2) . . ?
F46 C46 C45 118.7(2) . . ?
F46 C46 C44 120.1(2) . 2_677 ?
C45 C46 C44 121.2(2) . 2_677 ?
C49 C47 C48 116.67(18) 2_676 . ?
C49 C47 I3 122.14(15) 2_676 . ?
C48 C47 I3 121.19(15) . . ?
F48 C48 C49 118.87(19) . . ?
F48 C48 C47 119.97(18) . . ?
C49 C48 C47 121.16(19) . . ?
F49 C49 C47 119.52(18) . 2_676 ?
F49 C49 C48 118.30(19) . . ?
C47 C49 C48 122.17(19) 2_676 . ?

loop_
_geom_bond_atom_site_label_1
_geom_bond_atom_site_label_2
_geom_bond_distance
_geom_bond_site_symmetry_2
_geom_bond_publ_flag
P1 O1 1.4906(16) . ?
P1 C11 1.786(2) . ?
P1 C21 1.791(2) . ?
P1 C31 1.799(2) . ?
C11 C12 1.383(3) . ?
C11 C20 1.424(3) . ?
C12 C13 1.401(4) . ?
C12 H12 0.9500 . ?
C13 C14 1.354(4) . ?
C13 H13 0.9500 . ?
C14 C15 1.423(3) . ?
C14 H14 0.9500 . ?
C15 C16 1.412(3) . ?
C15 C20 1.432(3) . ?
C16 C17 1.353(4) . ?
C16 H16 0.9500 . ?
C17 C18 1.406(3) . ?
C17 H17 0.9500 . ?
C18 C19 1.382(3) . ?
C18 H18 0.9500 . ?
C19 C20 1.440(3) . ?
C19 C22 1.479(3) . ?
C21 C26 1.399(3) . ?
C21 C22 1.406(3) . ?
C22 C23 1.411(3) . ?
C23 C24 1.379(3) . ?
C23 H23 0.9500 . ?
C24 N25 1.335(3) . ?
C24 H24 0.9500 . ?
N25 C26 1.330(3) . ?
C26 H26 0.9500 . ?
C31 C36 1.391(3) . ?
C31 C32 1.395(3) . ?
C32 C33 1.380(4) . ?
C32 H32 0.9500 . ?
C33 C34 1.380(4) . ?
C33 H33 0.9500 . ?
C34 C35 1.385(4) . ?
C34 H34 0.9500 . ?
C35 C36 1.383(3) . ?
C35 H35 0.9500 . ?
C36 H36 0.9500 . ?
I1 C41 2.074(2) . ?
C41 C42 1.378(3) . ?
C41 C43 1.384(3) 2_777 ?
C42 F42 1.342(3) . ?
C42 C43 1.384(3) . ?
C43 F43 1.335(3) . ?
I2 C44 2.093(2) . ?
C44 C45 1.385(3) . ?
C44 C46 1.387(3) 2_677 ?
C45 F45 1.346(3) . ?
C45 C46 1.374(3) . ?
C46 F46 1.344(3) . ?
I3 C47 2.1037(19) . ?
C47 C49 1.378(3) 2_676 ?
C47 C48 1.383(3) . ?
C48 F48 1.339(2) . ?
C48 C49 1.379(3) . ?
C49 F49 1.341(2) . ?

loop_
_geom_torsion_atom_site_label_1
_geom_torsion_atom_site_label_2
_geom_torsion_atom_site_label_3
_geom_torsion_atom_site_label_4
_geom_torsion
_geom_torsion_site_symmetry_1
_geom_torsion_site_symmetry_2
_geom_torsion_site_symmetry_3
_geom_torsion_site_symmetry_4
_geom_torsion_publ_flag
O1 P1 C11 C12 -60.4(2) . . . . ?
C21 P1 C11 C12 176.40(19) . . . . ?
C31 P1 C11 C12 64.4(2) . . . . ?
O1 P1 C11 C20 115.69(18) . . . . ?
C21 P1 C11 C20 -7.5(2) . . . . ?
C31 P1 C11 C20 -119.54(18) . . . . ?
C20 C11 C12 C13 -0.9(4) . . . . ?
P1 C11 C12 C13 175.3(2) . . . . ?
C11 C12 C13 C14 0.7(4) . . . . ?
C12 C13 C14 C15 -0.4(4) . . . . ?
C13 C14 C15 C16 179.6(3) . . . . ?
C13 C14 C15 C20 0.3(4) . . . . ?
C14 C15 C16 C17 -179.7(2) . . . . ?
C20 C15 C16 C17 -0.4(3) . . . . ?
C15 C16 C17 C18 0.1(3) . . . . ?
C16 C17 C18 C19 0.3(4) . . . . ?
C17 C18 C19 C20 -0.3(3) . . . . ?
C17 C18 C19 C22 179.1(2) . . . . ?
C12 C11 C20 C15 0.8(3) . . . . ?
P1 C11 C20 C15 -175.19(15) . . . . ?
C12 C11 C20 C19 -179.3(2) . . . . ?
P1 C11 C20 C19 4.7(3) . . . . ?
C16 C15 C20 C11 -179.74(19) . . . . ?
C14 C15 C20 C11 -0.5(3) . . . . ?
C16 C15 C20 C19 0.3(3) . . . . ?
C14 C15 C20 C19 179.6(2) . . . . ?
C18 C19 C20 C11 -179.9(2) . . . . ?
C22 C19 C20 C11 0.7(3) . . . . ?
C18 C19 C20 C15 0.0(3) . . . . ?
C22 C19 C20 C15 -179.42(17) . . . . ?
O1 P1 C21 C26 59.68(19) . . . . ?
C11 P1 C21 C26 -176.05(17) . . . . ?
C31 P1 C21 C26 -62.62(18) . . . . ?
O1 P1 C21 C22 -117.52(18) . . . . ?
C11 P1 C21 C22 6.75(19) . . . . ?
C31 P1 C21 C22 120.18(17) . . . . ?
C26 C21 C22 C23 0.0(3) . . . . ?
P1 C21 C22 C23 177.15(15) . . . . ?
C26 C21 C22 C19 179.76(18) . . . . ?
P1 C21 C22 C19 -3.1(3) . . . . ?
C18 C19 C22 C21 179.05(19) . . . . ?
C20 C19 C22 C21 -1.5(3) . . . . ?
C18 C19 C22 C23 -1.2(3) . . . . ?
C20 C19 C22 C23 178.20(19) . . . . ?
C21 C22 C23 C24 -0.1(3) . . . . ?
C19 C22 C23 C24 -179.8(2) . . . . ?
C22 C23 C24 N25 0.0(4) . . . . ?
C23 C24 N25 C26 0.1(3) . . . . ?
C24 N25 C26 C21 -0.2(3) . . . . ?
C22 C21 C26 N25 0.1(3) . . . . ?
P1 C21 C26 N25 -177.21(18) . . . . ?
O1 P1 C31 C36 155.64(19) . . . . ?
C11 P1 C31 C36 28.9(2) . . . . ?
C21 P1 C31 C36 -81.0(2) . . . . ?
O1 P1 C31 C32 -28.1(2) . . . . ?
C11 P1 C31 C32 -154.82(19) . . . . ?
C21 P1 C31 C32 95.3(2) . . . . ?
C36 C31 C32 C33 0.6(4) . . . . ?
P1 C31 C32 C33 -175.8(2) . . . . ?
C31 C32 C33 C34 0.0(5) . . . . ?
C32 C33 C34 C35 -0.7(5) . . . . ?
C33 C34 C35 C36 0.8(5) . . . . ?
C34 C35 C36 C31 -0.3(4) . . . . ?
C32 C31 C36 C35 -0.4(4) . . . . ?
P1 C31 C36 C35 175.84(19) . . . . ?
C43 C41 C42 F42 -179.0(2) 2_777 . . . ?
I1 C41 C42 F42 1.6(3) . . . . ?
C43 C41 C42 C43 0.1(4) 2_777 . . . ?
I1 C41 C42 C43 -179.35(17) . . . . ?
F42 C42 C43 F43 -0.3(3) . . . . ?
C41 C42 C43 F43 -179.4(2) . . . . ?
F42 C42 C43 C41 179.0(2) . . . 2_777 ?
C41 C42 C43 C41 -0.1(4) . . . 2_777 ?
C46 C44 C45 F45 179.86(19) 2_677 . . . ?
I2 C44 C45 F45 -1.6(3) . . . . ?
C46 C44 C45 C46 0.2(4) 2_677 . . . ?
I2 C44 C45 C46 178.73(17) . . . . ?
F45 C45 C46 F46 -0.2(3) . . . . ?
C44 C45 C46 F46 179.5(2) . . . . ?
F45 C45 C46 C44 -179.9(2) . . . 2_677 ?
C44 C45 C46 C44 -0.2(4) . . . 2_677 ?
C49 C47 C48 F48 180.0(2) 2_676 . . . ?
I3 C47 C48 F48 -0.4(3) . . . . ?
C49 C47 C48 C49 0.0(4) 2_676 . . . ?
I3 C47 C48 C49 179.63(17) . . . . ?
F48 C48 C49 F49 -0.6(3) . . . . ?
C47 C48 C49 F49 179.4(2) . . . . ?
F48 C48 C49 C47 -180.0(2) . . . 2_676 ?
C47 C48 C49 C47 0.0(4) . . . 2_676 ?
